data_2219261
loop_
_publ_author_name
'Zhu, Mei'

_publ_section_title
;
 Benzene-1,3-diacetic acid
;
_journal_coeditor_code BT2762
_journal_issue 9
_journal_name_full 'Acta Crystallographica Section E'
_journal_page_first o1719
_journal_paper_doi 10.1107/S160053680802504X
_journal_volume 64
_journal_year 2008
_chemical_formula_iupac 'C10 H10 O4'
_chemical_formula_moiety 'C10 H10 O4'
_chemical_formula_sum 'C10 H10 O4'
_chemical_formula_weight 194.18
_chemical_name_systematic
;
Benzene-1,3-diacetic acid
;
_space_group_IT_number 19
_symmetry_cell_setting orthorhombic
_symmetry_space_group_name_Hall 'P 2ac 2ab'
_symmetry_space_group_name_H-M 'P 21 21 21'
_atom_sites_solution_hydrogens geom
_atom_sites_solution_primary direct
_atom_sites_solution_secondary difmap
_audit_creation_method SHELXL-97
_cell_angle_alpha 90.00
_cell_angle_beta 90.00
_cell_angle_gamma 90.00
_cell_formula_units_Z 4
_cell_length_a 4.9506(9)
_cell_length_b 10.0840(17)
_cell_length_c 18.576(3)
_cell_measurement_reflns_used 1094
_cell_measurement_temperature 293(2)
_cell_measurement_theta_max 26.07
_cell_measurement_theta_min 1.08
_cell_volume 927.3(3)
_computing_cell_refinement 'SMART (Bruker, 1998)'
_computing_data_collection 'SMART (Bruker, 1998)'
_computing_data_reduction 'SAINT (Bruker, 1998)'
_computing_molecular_graphics 'SHELXTL (Sheldrick, 2008)'
_computing_publication_material 'SHELXTL (Sheldrick, 2008)'
_computing_structure_refinement 'SHELXL97 (Sheldrick, 2008)'
_computing_structure_solution 'SHELXS97 (Sheldrick, 2008)'
_diffrn_ambient_temperature 293(2)
_diffrn_measured_fraction_theta_full 0.988
_diffrn_measured_fraction_theta_max 0.988
_diffrn_measurement_device_type 'Bruker SMART APEX CCD area-detector'
_diffrn_measurement_method '\f and \w'
_diffrn_radiation_monochromator graphite
_diffrn_radiation_source 'fine-focus sealed tube'
_diffrn_radiation_type MoK\a
_diffrn_radiation_wavelength 0.71073
_diffrn_reflns_av_R_equivalents 0.0198
_diffrn_reflns_av_sigmaI/netI 0.0145
_diffrn_reflns_limit_h_max 5
_diffrn_reflns_limit_h_min -6
_diffrn_reflns_limit_k_max 12
_diffrn_reflns_limit_k_min -10
_diffrn_reflns_limit_l_max 22
_diffrn_reflns_limit_l_min -22
_diffrn_reflns_number 5569
_diffrn_reflns_theta_full 26.07
_diffrn_reflns_theta_max 26.07
_diffrn_reflns_theta_min 2.19
_exptl_absorpt_coefficient_mu 0.108
_exptl_absorpt_correction_T_max 0.981
_exptl_absorpt_correction_T_min 0.965
_exptl_absorpt_correction_type multi-scan
_exptl_absorpt_process_details '(SAINT; Bruker, 1998)'
_exptl_crystal_colour colorless
_exptl_crystal_density_diffrn 1.391
_exptl_crystal_density_method 'not measured'
_exptl_crystal_description block
_exptl_crystal_F_000 408
_exptl_crystal_size_max 0.31
_exptl_crystal_size_mid 0.21
_exptl_crystal_size_min 0.19
_refine_diff_density_max 0.208
_refine_diff_density_min -0.116
_refine_ls_extinction_method none
_refine_ls_goodness_of_fit_ref 1.057
_refine_ls_hydrogen_treatment constr
_refine_ls_matrix_type full
_refine_ls_number_parameters 127
_refine_ls_number_reflns 1094
_refine_ls_number_restraints 0
_refine_ls_restrained_S_all 1.057
_refine_ls_R_factor_all 0.0506
_refine_ls_R_factor_gt 0.0444
_refine_ls_shift/su_max 0.001
_refine_ls_shift/su_mean 0.000
_refine_ls_structure_factor_coef Fsqd
_refine_ls_weighting_details 'calc w=1/[\s^2^(Fo^2^)+(0.0719P)^2^+0.1185P] where P=(Fo^2^+2Fc^2^)/3'
_refine_ls_weighting_scheme calc
_refine_ls_wR_factor_gt 0.1158
_refine_ls_wR_factor_ref 0.1210
_reflns_number_gt 970
_reflns_number_total 1094
_reflns_threshold_expression I>2\s(I)
_cod_data_source_file bt2762.cif
_cod_data_source_block I
_cod_database_code 2219261
_cod_database_fobs_code 2219261

loop_
_symmetry_equiv_pos_as_xyz
'x, y, z'
'-x+1/2, -y, z+1/2'
'x+1/2, -y+1/2, -z'
'-x, y+1/2, -z+1/2'

loop_
_atom_site_type_symbol
_atom_site_label
_atom_site_fract_x
_atom_site_fract_y
_atom_site_fract_z
_atom_site_U_iso_or_equiv
_atom_site_adp_type
_atom_site_calc_flag
_atom_site_refinement_flags
_atom_site_occupancy
O O1 0.6445(5) 1.3039(2) 0.89747(14) 0.0773(7) Uani d . 1
O O4 0.4524(5) 0.53787(19) 0.85467(15) 0.0880(8) Uani d . 1
H H4A 0.5318 0.4677 0.8616 0.132 Uiso calc R 1
O O2 1.0157(5) 1.3432(2) 0.83572(13) 0.0805(7) Uani d . 1
H H2 0.9320 1.4113 0.8265 0.121 Uiso calc R 1
O O3 0.8315(5) 0.5825(3) 0.79804(15) 0.0910(8) Uani d . 1
C C8 0.7293(5) 0.9447(2) 0.85307(14) 0.0504(6) Uani d . 1
H H8 0.8198 0.9542 0.8095 0.060 Uiso calc R 1
C C1 0.8739(6) 1.2698(2) 0.87529(15) 0.0524(7) Uani d . 1
C C7 0.5408(5) 0.8441(2) 0.86027(14) 0.0503(6) Uani d . 1
C C3 0.7872(6) 1.0315(2) 0.90849(15) 0.0542(7) Uani d . 1
C C2 0.9924(6) 1.1399(3) 0.89799(18) 0.0668(8) Uani d . 1
H H2A 1.0900 1.1526 0.9427 0.080 Uiso calc R 1
H H2B 1.1216 1.1116 0.8619 0.080 Uiso calc R 1
C C10 0.5972(6) 0.6126(3) 0.81796(15) 0.0557(7) Uani d . 1
C C9 0.4895(7) 0.7476(3) 0.79898(15) 0.0626(8) Uani d . 1
H H9A 0.2971 0.7418 0.7897 0.075 Uiso calc R 1
H H9B 0.5771 0.7794 0.7556 0.075 Uiso calc R 1
C C6 0.4047(6) 0.8332(3) 0.92448(16) 0.0642(8) Uani d . 1
H H6 0.2743 0.7676 0.9300 0.077 Uiso calc R 1
C C5 0.4588(7) 0.9185(3) 0.98098(17) 0.0751(10) Uani d . 1
H H5 0.3660 0.9098 1.0242 0.090 Uiso calc R 1
C C4 0.6514(7) 1.0169(3) 0.97298(15) 0.0669(8) Uani d . 1
H H4 0.6895 1.0735 1.0112 0.080 Uiso calc R 1

loop_
_atom_site_aniso_label
_atom_site_aniso_U_11
_atom_site_aniso_U_22
_atom_site_aniso_U_33
_atom_site_aniso_U_12
_atom_site_aniso_U_13
_atom_site_aniso_U_23
O1 0.0676(14) 0.0528(11) 0.1114(17) 0.0114(11) 0.0163(14) 0.0152(11)
O4 0.0761(15) 0.0466(10) 0.141(2) 0.0002(11) 0.0161(15) 0.0274(13)
O2 0.0756(14) 0.0531(11) 0.1130(17) 0.0032(12) 0.0200(13) 0.0085(12)
O3 0.0769(16) 0.0728(15) 0.123(2) 0.0130(14) 0.0221(15) 0.0279(14)
C8 0.0480(13) 0.0394(12) 0.0637(15) 0.0030(11) 0.0000(12) 0.0093(11)
C1 0.0520(14) 0.0367(12) 0.0684(16) -0.0057(12) -0.0130(14) -0.0069(12)
C7 0.0445(13) 0.0378(12) 0.0686(16) 0.0017(10) -0.0042(13) 0.0142(11)
C3 0.0507(15) 0.0343(11) 0.0775(17) 0.0080(11) -0.0106(13) 0.0041(12)
C2 0.0531(16) 0.0452(14) 0.102(2) -0.0005(13) -0.0150(17) -0.0032(15)
C10 0.0578(16) 0.0420(13) 0.0674(16) -0.0084(13) -0.0140(14) 0.0039(12)
C9 0.0645(17) 0.0489(15) 0.0745(17) -0.0043(14) -0.0209(16) 0.0103(13)
C6 0.0559(17) 0.0465(14) 0.090(2) 0.0036(14) 0.0103(16) 0.0181(14)
C5 0.090(2) 0.0599(18) 0.0756(19) 0.0226(19) 0.0233(18) 0.0163(15)
C4 0.083(2) 0.0498(15) 0.0682(17) 0.0193(17) -0.0042(16) -0.0023(14)

loop_
_atom_type_symbol
_atom_type_description
_atom_type_scat_dispersion_real
_atom_type_scat_dispersion_imag
_atom_type_scat_source
C C 0.0033 0.0000 'International Tables Vol C Tables 4.2.6.8 and 6.1.1.4'
H H 0.0000 0.0000 'International Tables Vol C Tables 4.2.6.8 and 6.1.1.4'
O O 0.0106 0.0000 'International Tables Vol C Tables 4.2.6.8 and 6.1.1.4'

loop_
_geom_angle_atom_site_label_1
_geom_angle_atom_site_label_2
_geom_angle_atom_site_label_3
_geom_angle
C10 O4 H4A 109.5
C1 O2 H2 109.5
C3 C8 C7 122.1(2)
C3 C8 H8 118.9
C7 C8 H8 118.9
O1 C1 O2 122.3(3)
O1 C1 C2 120.2(3)
O2 C1 C2 117.5(3)
C6 C7 C8 118.2(3)
C6 C7 C9 121.1(3)
C8 C7 C9 120.6(2)
C8 C3 C4 118.5(3)
C8 C3 C2 120.2(3)
C4 C3 C2 121.2(3)
C1 C2 C3 114.1(2)
C1 C2 H2A 108.7
C3 C2 H2A 108.7
C1 C2 H2B 108.7
C3 C2 H2B 108.7
H2A C2 H2B 107.6
O4 C10 O3 123.2(3)
O4 C10 C9 118.2(3)
O3 C10 C9 118.6(3)
C10 C9 C7 110.2(2)
C10 C9 H9A 109.6
C7 C9 H9A 109.6
C10 C9 H9B 109.6
C7 C9 H9B 109.6
H9A C9 H9B 108.1
C7 C6 C5 120.9(3)
C7 C6 H6 119.5
C5 C6 H6 119.5
C6 C5 C4 119.9(3)
C6 C5 H5 120.1
C4 C5 H5 120.1
C3 C4 C5 120.3(3)
C3 C4 H4 119.8
C5 C4 H4 119.8

loop_
_geom_bond_atom_site_label_1
_geom_bond_atom_site_label_2
_geom_bond_distance
O1 C1 1.256(4)
O4 C10 1.244(4)
O4 H4A 0.8200
O2 C1 1.258(3)
O2 H2 0.8200
O3 C10 1.255(4)
C8 C3 1.381(3)
C8 C7 1.385(3)
C8 H8 0.9300
C1 C2 1.496(4)
C7 C6 1.375(4)
C7 C9 1.519(4)
C3 C4 1.382(4)
C3 C2 1.505(4)
C2 H2A 0.9700
C2 H2B 0.9700
C10 C9 1.503(4)
C9 H9A 0.9700
C9 H9B 0.9700
C6 C5 1.383(4)
C6 H6 0.9300
C5 C4 1.384(5)
C5 H5 0.9300
C4 H4 0.9300

loop_
_geom_hbond_atom_site_label_D
_geom_hbond_atom_site_label_H
_geom_hbond_atom_site_label_A
_geom_hbond_site_symmetry_A
_geom_hbond_distance_DH
_geom_hbond_distance_HA
_geom_hbond_distance_DA
_geom_hbond_angle_DHA
O4 H4A O1 1_545 0.82 1.87 2.665(3) 164.5
O2 H2 O3 1_565 0.82 1.87 2.673(3) 164.8

loop_
_cod_related_entry_id
_cod_related_entry_database
_cod_related_entry_code
1 ChemSpider 27679
